data_7123203
loop_
_publ_author_name
'Wang, Jianjun'
'Xiong, Heng-Ying'
'Petit, Emilie'
'Bailly, Laetitia'
'Pannecoucke, Xavier'
'Poisson, Thomas'
'Besset , Tatiana'

_publ_section_title
;
 BiCl3-Mediated Direct Functionalization of Unsaturated C--C Bonds with an
 Electrophilic SCF2PO(OEt)2 Reagent
;
_journal_name_full 'Chemical Communications'
_journal_paper_doi 10.1039/C9CC01851D
_journal_year 2019
_chemical_compound_source 'synthesis as described'
_chemical_formula_moiety 'C19 H20 Cl1 F2 O3 P1 S1'
_chemical_formula_sum 'C19 H20 Cl F2 O3 P S'
_chemical_formula_weight 432.83
_chemical_name_systematic
;
 ?
;
_space_group_IT_number 2
_symmetry_cell_setting triclinic
_symmetry_Int_Tables_number 2
_symmetry_space_group_name_Hall '-P 1'
_symmetry_space_group_name_H-M 'P -1'
_atom_sites_solution_hydrogens geom
_atom_sites_solution_primary direct
_atom_sites_solution_secondary difmap
_audit_conform_dict_location ftp://ftp.iucr.org/pub/cif_core.dic
_audit_conform_dict_name cif_core.dic
_audit_conform_dict_version 2.3
_audit_creation_date 2018-05-18T14:04:01-00:00
_audit_creation_method 'WinGX routine CIF_UPDATE'
_audit_update_record
;
2019-02-19 deposited with the CCDC.    2019-03-25 downloaded from the CCDC.
;
_cell_angle_alpha 77.012(4)
_cell_angle_beta 67.262(4)
_cell_angle_gamma 83.234(4)
_cell_formula_units_Z 2
_cell_length_a 10.099(2)
_cell_length_b 10.253(2)
_cell_length_c 11.362(2)
_cell_measurement_reflns_used 2525
_cell_measurement_temperature 293(2)
_cell_measurement_theta_max 26.39
_cell_measurement_theta_min 1.98
_cell_measurement_wavelength 0.71073
_cell_volume 1056.7(3)
_computing_cell_refinement SMART
_computing_data_collection SMART
_computing_data_reduction SAINT
_computing_molecular_graphics 'Ortep-3 for Windows (Farrugia, 1997)'
_computing_publication_material 'WinGX publication routines (Farrugia, 1999)'
_computing_structure_refinement 'SHELXL-97 (Sheldrick, 2008)'
_computing_structure_solution SHELXS-97
_diffrn_ambient_temperature 293(2)
_diffrn_measured_fraction_theta_full 0.962
_diffrn_measured_fraction_theta_max 0.962
_diffrn_measurement_device_type 'SMART APEX I Bruker'
_diffrn_radiation_monochromator graphite
_diffrn_radiation_probe x-ray
_diffrn_radiation_type MoK\a
_diffrn_radiation_wavelength 0.71073
_diffrn_reflns_av_R_equivalents 0.0403
_diffrn_reflns_av_unetI/netI 0.0632
_diffrn_reflns_limit_h_max 12
_diffrn_reflns_limit_h_min -12
_diffrn_reflns_limit_k_max 12
_diffrn_reflns_limit_k_min -12
_diffrn_reflns_limit_l_max 14
_diffrn_reflns_limit_l_min -14
_diffrn_reflns_number 8217
_diffrn_reflns_theta_full 26.39
_diffrn_reflns_theta_max 26.39
_diffrn_reflns_theta_min 1.98
_exptl_absorpt_coefficient_mu 0.388
_exptl_absorpt_correction_type none
_exptl_crystal_colour colourless
_exptl_crystal_density_diffrn 1.36
_exptl_crystal_density_method 'not measured'
_exptl_crystal_description prism
_exptl_crystal_F_000 448
_exptl_crystal_size_max 0
_exptl_crystal_size_mid 0
_exptl_crystal_size_min 0
_refine_diff_density_max 0.394
_refine_diff_density_min -0.276
_refine_diff_density_rms 0.056
_refine_ls_extinction_method none
_refine_ls_goodness_of_fit_ref 1.02
_refine_ls_hydrogen_treatment constr
_refine_ls_matrix_type full
_refine_ls_number_parameters 246
_refine_ls_number_reflns 4152
_refine_ls_number_restraints 0
_refine_ls_restrained_S_all 1.02
_refine_ls_R_factor_all 0.1072
_refine_ls_R_factor_gt 0.0656
_refine_ls_shift/su_max 0
_refine_ls_shift/su_mean 0
_refine_ls_structure_factor_coef Fsqd
_refine_ls_weighting_details 'calc w=1/[\s^2^(Fo^2^)+(0.0975P)^2^+0.0881P] where P=(Fo^2^+2Fc^2^)/3'
_refine_ls_weighting_scheme calc
_refine_ls_wR_factor_gt 0.1754
_refine_ls_wR_factor_ref 0.207
_reflns_number_gt 2525
_reflns_number_total 4152
_reflns_threshold_expression >2\s(I)
_cod_data_source_file c9cc01851d2.cif
_cod_data_source_block wj230
_cod_original_cell_volume 1056.6(4)
_cod_database_code 7123203

loop_
_symmetry_equiv_pos_as_xyz
'x, y, z'
'-x, -y, -z'

loop_
_atom_site_label
_atom_site_type_symbol
_atom_site_fract_x
_atom_site_fract_y
_atom_site_fract_z
_atom_site_U_iso_or_equiv
_atom_site_adp_type
_atom_site_occupancy
_atom_site_symmetry_multiplicity
_atom_site_calc_flag
_atom_site_refinement_flags
C1 C 0.3884(4) 0.3849(4) 0.2975(4) 0.0761(11) Uani 1 1 d .
H1 H 0.4247 0.4699 0.2586 0.091 Uiso 1 1 calc R
C2 C 0.4151(5) 0.2862(6) 0.2240(5) 0.0939(14) Uani 1 1 d .
H2 H 0.4704 0.3052 0.1355 0.113 Uiso 1 1 calc R
C3 C 0.3609(5) 0.1619(5) 0.2803(6) 0.0986(15) Uani 1 1 d .
H3 H 0.3779 0.0972 0.2299 0.118 Uiso 1 1 calc R
C4 C 0.2815(5) 0.1326(5) 0.4110(6) 0.0966(14) Uani 1 1 d .
H4 H 0.2447 0.0477 0.4491 0.116 Uiso 1 1 calc R
C5 C 0.2559(4) 0.2273(4) 0.4863(4) 0.0780(11) Uani 1 1 d .
H5 H 0.2041 0.2056 0.5754 0.094 Uiso 1 1 calc R
C6 C 0.3069(4) 0.3548(4) 0.4300(4) 0.0623(9) Uani 1 1 d .
C7 C 0.2757(4) 0.4594(4) 0.5105(3) 0.0636(9) Uani 1 1 d .
C8 C 0.2080(4) 0.5789(4) 0.4955(3) 0.0591(9) Uani 1 1 d .
C9 C 0.1845(4) 0.6812(3) 0.5777(4) 0.0638(9) Uani 1 1 d .
C10 C 0.2998(4) 0.7341(4) 0.5864(4) 0.0819(12) Uani 1 1 d .
H10 H 0.3932 0.7041 0.5438 0.098 Uiso 1 1 calc R
C11 C 0.2740(6) 0.8317(5) 0.6591(6) 0.1046(16) Uani 1 1 d .
H11 H 0.3511 0.8666 0.6658 0.126 Uiso 1 1 calc R
C12 C 0.1382(6) 0.8782(5) 0.7214(5) 0.1087(17) Uani 1 1 d .
H12 H 0.123 0.9454 0.7687 0.13 Uiso 1 1 calc R
C13 C 0.0248(6) 0.8255(5) 0.7137(5) 0.1044(16) Uani 1 1 d .
H13 H -0.0685 0.8551 0.7576 0.125 Uiso 1 1 calc R
C14 C 0.0482(4) 0.7282(4) 0.6407(4) 0.0817(12) Uani 1 1 d .
H14 H -0.0295 0.694 0.6342 0.098 Uiso 1 1 calc R
C15 C 0.2124(5) 0.7551(4) 0.2714(4) 0.0775(11) Uani 1 1 d .
Cl01 Cl 0.33044(13) 0.40991(11) 0.64225(10) 0.0898(4) Uani 1 1 d .
F1 F 0.3574(3) 0.7366(3) 0.2359(3) 0.1220(11) Uani 1 1 d .
F2 F 0.1807(4) 0.8650(3) 0.3269(3) 0.1295(11) Uani 1 1 d .
O2 O 0.2353(3) 0.6781(4) 0.0556(3) 0.1039(10) Uani 1 1 d .
O3 O 0.0109(3) 0.8148(3) 0.1616(3) 0.1029(10) Uani 1 1 d .
P3 P 0.16415(14) 0.79447(12) 0.12719(12) 0.0855(4) Uani 1 1 d .
S1 S 0.12229(9) 0.61052(9) 0.38225(9) 0.0615(3) Uani 1 1 d .
C16 C 0.1561(9) 0.5729(8) 0.0554(9) 0.198(4) Uani 1 1 d .
H16A H 0.1277 0.5154 0.1409 0.238 Uiso 1 1 calc R
H16B H 0.0688 0.6121 0.0436 0.238 Uiso 1 1 calc R
C17 C 0.2188(9) 0.4972(9) -0.0313(8) 0.205(4) Uani 1 1 d .
H17A H 0.2268 0.5472 -0.1159 0.307 Uiso 1 1 calc R
H17B H 0.1625 0.42 -0.0102 0.307 Uiso 1 1 calc R
H17C H 0.3129 0.4689 -0.0313 0.307 Uiso 1 1 calc R
C18 C 0.2439(8) 1.0204(6) -0.0362(7) 0.151(2) Uani 1 1 d .
H18A H 0.2296 0.9884 -0.1043 0.182 Uiso 1 1 calc R
H18B H 0.1533 1.0619 0.0114 0.182 Uiso 1 1 calc R
C19 C 0.3347(8) 1.1154(7) -0.0937(8) 0.185(4) Uani 1 1 d .
H19A H 0.2958 1.194 -0.0575 0.277 Uiso 1 1 calc R
H19B H 0.3525 1.1354 -0.1851 0.277 Uiso 1 1 calc R
H19C H 0.4232 1.0873 -0.081 0.277 Uiso 1 1 calc R
O4 O 0.2654(4) 0.9118(4) 0.0458(5) 0.1546(18) Uani 1 1 d .

loop_
_atom_site_aniso_label
_atom_site_aniso_U_11
_atom_site_aniso_U_22
_atom_site_aniso_U_33
_atom_site_aniso_U_23
_atom_site_aniso_U_13
_atom_site_aniso_U_12
C1 0.069(2) 0.082(3) 0.077(3) -0.026(2) -0.023(2) 0.004(2)
C2 0.082(3) 0.116(4) 0.090(3) -0.049(3) -0.031(2) 0.021(3)
C3 0.103(4) 0.092(4) 0.126(4) -0.063(3) -0.057(3) 0.030(3)
C4 0.111(4) 0.065(3) 0.132(4) -0.033(3) -0.060(3) 0.008(3)
C5 0.084(3) 0.063(3) 0.089(3) -0.016(2) -0.036(2) 0.004(2)
C6 0.058(2) 0.062(2) 0.075(2) -0.0208(18) -0.0322(18) 0.0087(17)
C7 0.062(2) 0.070(2) 0.062(2) -0.0164(18) -0.0265(17) 0.0035(18)
C8 0.056(2) 0.058(2) 0.065(2) -0.0153(17) -0.0240(17) 0.0033(16)
C9 0.070(2) 0.059(2) 0.072(2) -0.0232(18) -0.0354(19) 0.0103(18)
C10 0.077(3) 0.083(3) 0.106(3) -0.042(3) -0.048(2) 0.017(2)
C11 0.112(4) 0.102(4) 0.145(4) -0.061(3) -0.081(4) 0.017(3)
C12 0.129(4) 0.102(4) 0.132(4) -0.068(3) -0.074(4) 0.038(3)
C13 0.094(3) 0.129(4) 0.111(4) -0.067(3) -0.047(3) 0.035(3)
C14 0.075(3) 0.090(3) 0.090(3) -0.041(2) -0.032(2) 0.013(2)
C15 0.085(3) 0.059(2) 0.097(3) -0.004(2) -0.047(2) -0.011(2)
Cl01 0.1197(9) 0.0840(8) 0.0804(7) -0.0208(6) -0.0580(7) 0.0234(6)
F1 0.0863(18) 0.126(2) 0.145(2) 0.0410(18) -0.0584(18) -0.0479(16)
F2 0.219(3) 0.0606(16) 0.141(2) -0.0133(16) -0.100(2) -0.0208(19)
O2 0.100(2) 0.122(3) 0.087(2) -0.0295(19) -0.0245(18) -0.012(2)
O3 0.095(2) 0.112(3) 0.113(2) -0.016(2) -0.0576(19) 0.0104(18)
P3 0.0923(9) 0.0757(8) 0.0879(8) 0.0029(6) -0.0418(7) -0.0081(6)
S1 0.0613(6) 0.0582(6) 0.0706(6) -0.0119(4) -0.0305(5) -0.0034(4)
C16 0.172(7) 0.193(8) 0.244(10) -0.140(8) -0.032(7) -0.032(6)
C17 0.200(8) 0.250(10) 0.175(8) -0.127(8) -0.031(6) -0.021(7)
C18 0.183(7) 0.116(5) 0.148(5) 0.026(5) -0.075(5) -0.035(5)
C19 0.156(6) 0.123(5) 0.215(8) 0.061(5) -0.046(6) -0.040(5)
O4 0.156(4) 0.117(3) 0.181(4) 0.071(3) -0.095(3) -0.048(3)

loop_
_atom_type_symbol
_atom_type_description
_atom_type_scat_dispersion_real
_atom_type_scat_dispersion_imag
_atom_type_scat_source
C C 0.0033 0.0016 'International Tables Vol C Tables 4.2.6.8 and 6.1.1.4'
H H 0 0 'International Tables Vol C Tables 4.2.6.8 and 6.1.1.4'
Cl Cl 0.1484 0.1585 'International Tables Vol C Tables 4.2.6.8 and 6.1.1.4'
F F 0.0171 0.0103 'International Tables Vol C Tables 4.2.6.8 and 6.1.1.4'
O O 0.0106 0.006 'International Tables Vol C Tables 4.2.6.8 and 6.1.1.4'
P P 0.1023 0.0942 'International Tables Vol C Tables 4.2.6.8 and 6.1.1.4'
S S 0.1246 0.1234 'International Tables Vol C Tables 4.2.6.8 and 6.1.1.4'

loop_
_geom_angle_atom_site_label_1
_geom_angle_atom_site_label_2
_geom_angle_atom_site_label_3
_geom_angle
C6 C1 C2 119.1(4)
C6 C1 H1 120.5
C2 C1 H1 120.5
C3 C2 C1 120.7(5)
C3 C2 H2 119.6
C1 C2 H2 119.6
C2 C3 C4 119.9(4)
C2 C3 H3 120
C4 C3 H3 120
C3 C4 C5 120.6(5)
C3 C4 H4 119.7
C5 C4 H4 119.7
C4 C5 C6 120.2(4)
C4 C5 H5 119.9
C6 C5 H5 119.9
C5 C6 C1 119.5(4)
C5 C6 C7 120.4(3)
C1 C6 C7 120.0(3)
C8 C7 C6 128.0(3)
C8 C7 Cl01 119.0(3)
C6 C7 Cl01 112.9(3)
C7 C8 C9 125.2(3)
C7 C8 S1 117.3(3)
C9 C8 S1 117.1(3)
C14 C9 C10 119.1(3)
C14 C9 C8 120.0(3)
C10 C9 C8 120.8(3)
C11 C10 C9 119.1(4)
C11 C10 H10 120.5
C9 C10 H10 120.5
C12 C11 C10 121.6(4)
C12 C11 H11 119.2
C10 C11 H11 119.2
C13 C12 C11 119.4(4)
C13 C12 H12 120.3
C11 C12 H12 120.3
C12 C13 C14 120.0(4)
C12 C13 H13 120
C14 C13 H13 120
C9 C14 C13 120.9(4)
C9 C14 H14 119.6
C13 C14 H14 119.6
F2 C15 F1 104.4(3)
F2 C15 S1 112.2(3)
F1 C15 S1 110.7(3)
F2 C15 P3 108.1(3)
F1 C15 P3 110.3(3)
S1 C15 P3 111.0(2)
C16 O2 P3 122.7(4)
O3 P3 O2 116.4(2)
O3 P3 O4 119.9(2)
O2 P3 O4 103.0(2)
O3 P3 C15 111.7(2)
O2 P3 C15 103.64(19)
O4 P3 C15 99.7(2)
C8 S1 C15 101.77(18)
C17 C16 O2 117.9(7)
C17 C16 H16A 107.8
O2 C16 H16A 107.8
C17 C16 H16B 107.8
O2 C16 H16B 107.8
H16A C16 H16B 107.2
C16 C17 H17A 109.5
C16 C17 H17B 109.5
H17A C17 H17B 109.5
C16 C17 H17C 109.5
H17A C17 H17C 109.5
H17B C17 H17C 109.5
C19 C18 O4 123.1(7)
C19 C18 H18A 106.5
O4 C18 H18A 106.5
C19 C18 H18B 106.5
O4 C18 H18B 106.5
H18A C18 H18B 106.5
C18 C19 H19A 109.5
C18 C19 H19B 109.5
H19A C19 H19B 109.5
C18 C19 H19C 109.5
H19A C19 H19C 109.5
H19B C19 H19C 109.5
C18 O4 P3 129.1(5)

loop_
_geom_bond_atom_site_label_1
_geom_bond_atom_site_label_2
_geom_bond_distance
C1 C6 1.389(5)
C1 C2 1.392(5)
C1 H1 0.93
C2 C3 1.363(7)
C2 H2 0.93
C3 C4 1.369(7)
C3 H3 0.93
C4 C5 1.373(6)
C4 H4 0.93
C5 C6 1.383(5)
C5 H5 0.93
C6 C7 1.491(5)
C7 C8 1.341(5)
C7 Cl01 1.743(4)
C8 C9 1.496(4)
C8 S1 1.766(4)
C9 C14 1.369(5)
C9 C10 1.386(5)
C10 C11 1.376(5)
C10 H10 0.93
C11 C12 1.363(6)
C11 H11 0.93
C12 C13 1.363(7)
C12 H12 0.93
C13 C14 1.380(5)
C13 H13 0.93
C14 H14 0.93
C15 F2 1.360(4)
C15 F1 1.362(5)
C15 S1 1.790(4)
C15 P3 1.833(4)
O2 C16 1.417(7)
O2 P3 1.544(3)
O3 P3 1.444(3)
P3 O4 1.551(4)
C16 C17 1.312(8)
C16 H16A 0.97
C16 H16B 0.97
C17 H17A 0.96
C17 H17B 0.96
C17 H17C 0.96
C18 C19 1.296(7)
C18 O4 1.337(7)
C18 H18A 0.97
C18 H18B 0.97
C19 H19A 0.96
C19 H19B 0.96
C19 H19C 0.96

loop_
_geom_torsion_atom_site_label_1
_geom_torsion_atom_site_label_2
_geom_torsion_atom_site_label_3
_geom_torsion_atom_site_label_4
_geom_torsion
C6 C1 C2 C3 0.7(6)
C1 C2 C3 C4 -1.2(7)
C2 C3 C4 C5 0.0(7)
C3 C4 C5 C6 1.7(7)
C4 C5 C6 C1 -2.2(6)
C4 C5 C6 C7 178.2(4)
C2 C1 C6 C5 1.0(6)
C2 C1 C6 C7 -179.4(3)
C5 C6 C7 C8 -121.6(4)
C1 C6 C7 C8 58.8(5)
C5 C6 C7 Cl01 55.6(4)
C1 C6 C7 Cl01 -124.0(3)
C6 C7 C8 C9 -177.9(3)
Cl01 C7 C8 C9 5.1(5)
C6 C7 C8 S1 9.7(5)
Cl01 C7 C8 S1 -167.27(18)
C7 C8 C9 C14 -123.8(4)
S1 C8 C9 C14 48.6(4)
C7 C8 C9 C10 59.2(5)
S1 C8 C9 C10 -128.4(4)
C14 C9 C10 C11 0.5(7)
C8 C9 C10 C11 177.5(4)
C9 C10 C11 C12 -0.7(8)
C10 C11 C12 C13 1.2(9)
C11 C12 C13 C14 -1.6(8)
C10 C9 C14 C13 -1.0(7)
C8 C9 C14 C13 -178.0(4)
C12 C13 C14 C9 1.5(8)
C16 O2 P3 O3 -17.9(6)
C16 O2 P3 O4 -151.3(6)
C16 O2 P3 C15 105.1(6)
F2 C15 P3 O3 -66.4(3)
F1 C15 P3 O3 -179.9(3)
S1 C15 P3 O3 57.0(3)
F2 C15 P3 O2 167.5(3)
F1 C15 P3 O2 54.0(3)
S1 C15 P3 O2 -69.1(3)
F2 C15 P3 O4 61.4(3)
F1 C15 P3 O4 -52.1(3)
S1 C15 P3 O4 -175.2(3)
C7 C8 S1 C15 -120.7(3)
C9 C8 S1 C15 66.3(3)
F2 C15 S1 C8 -68.1(3)
F1 C15 S1 C8 48.0(3)
P3 C15 S1 C8 170.8(2)
P3 O2 C16 C17 164.3(7)
C19 C18 O4 P3 176.3(6)
O3 P3 O4 C18 -24.4(8)
O2 P3 O4 C18 106.9(7)
C15 P3 O4 C18 -146.6(6)
